data_4078125
loop_
_publ_author_name
'Wang, Sunewang Rixin'
'Xie, Zuowei'

_publ_section_title
;
 Reaction of Carboryne with Alkylbenzenes
;
_journal_issue 8
_journal_name_full Organometallics
_journal_page_first 3316
_journal_paper_doi 10.1021/om300129t
_journal_volume 31
_journal_year 2012
_chemical_formula_sum 'C11 H28 B20'
_chemical_formula_weight 376.53
_chemical_name_systematic
; 
 ? 
;
_space_group_IT_number 2
_symmetry_cell_setting triclinic
_symmetry_space_group_name_Hall '-P 1'
_symmetry_space_group_name_H-M 'P -1'
_atom_sites_solution_hydrogens geom
_atom_sites_solution_primary direct
_atom_sites_solution_secondary difmap
_audit_creation_method SHELXL-97
_cell_angle_alpha 61.8380(10)
_cell_angle_beta 88.8330(10)
_cell_angle_gamma 77.7740(10)
_cell_formula_units_Z 4
_cell_length_a 13.6925(7)
_cell_length_b 13.7304(6)
_cell_length_c 13.7522(6)
_cell_measurement_reflns_used 49
_cell_measurement_temperature 296(2)
_cell_measurement_theta_max 15
_cell_measurement_theta_min 15
_cell_volume 2218.17(18)
_computing_cell_refinement 'BRUKER KAPPA APEXII DUO DIFFRACTOMETER'
_computing_data_collection 'BRUKER KAPPA APEXII DUO DIFFRACTOMETER'
_computing_data_reduction 'BRUKER KAPPA APEXII DUO DIFFRACTOMETER'
_computing_molecular_graphics 'SIEMENS SHELXTL'
_computing_publication_material 'SIEMENS SHELXTL'
_computing_structure_refinement 'SHELXL-97 (Sheldrick, 2008)'
_computing_structure_solution 'SHELXS-97 (Sheldrick, 2008)'
_diffrn_ambient_temperature 296(2)
_diffrn_measured_fraction_theta_full 0.998
_diffrn_measured_fraction_theta_max 0.998
_diffrn_measurement_device_type 'BRUKER KAPPA APEXII DUO DIFFRACTOMETER'
_diffrn_measurement_method 'PHI & OMEGA SCAN'
_diffrn_radiation_monochromator graphite
_diffrn_radiation_source 'fine-focus sealed tube'
_diffrn_radiation_type MoK\a
_diffrn_radiation_wavelength 0.71073
_diffrn_reflns_av_R_equivalents 0.0633
_diffrn_reflns_av_sigmaI/netI 0.0864
_diffrn_reflns_limit_h_max 16
_diffrn_reflns_limit_h_min -16
_diffrn_reflns_limit_k_max 15
_diffrn_reflns_limit_k_min -16
_diffrn_reflns_limit_l_max 16
_diffrn_reflns_limit_l_min -15
_diffrn_reflns_number 22330
_diffrn_reflns_theta_full 25.25
_diffrn_reflns_theta_max 25.25
_diffrn_reflns_theta_min 1.53
_exptl_absorpt_coefficient_mu 0.050
_exptl_absorpt_correction_T_max 0.7456
_exptl_absorpt_correction_T_min 0.6270
_exptl_absorpt_correction_type multi-scan
_exptl_crystal_colour colourless
_exptl_crystal_density_diffrn 1.128
_exptl_crystal_density_method 'not measured'
_exptl_crystal_description block
_exptl_crystal_F_000 776
_exptl_crystal_size_max 0.40
_exptl_crystal_size_mid 0.30
_exptl_crystal_size_min 0.20
_refine_diff_density_max 0.350
_refine_diff_density_min -0.210
_refine_diff_density_rms 0.039
_refine_ls_extinction_method none
_refine_ls_goodness_of_fit_ref 1.036
_refine_ls_hydrogen_treatment riding
_refine_ls_matrix_type full
_refine_ls_number_parameters 559
_refine_ls_number_reflns 8019
_refine_ls_number_restraints 0
_refine_ls_restrained_S_all 1.036
_refine_ls_R_factor_all 0.1368
_refine_ls_R_factor_gt 0.0690
_refine_ls_shift/su_max 0.000
_refine_ls_shift/su_mean 0.000
_refine_ls_structure_factor_coef Fsqd
_refine_ls_weighting_details 'calc w=1/[\s^2^(Fo^2^)+(0.0983P)^2^+0.2987P] where P=(Fo^2^+2Fc^2^)/3'
_refine_ls_weighting_scheme calc
_refine_ls_wR_factor_gt 0.1697
_refine_ls_wR_factor_ref 0.2034
_reflns_number_gt 4317
_reflns_number_total 8019
_reflns_threshold_expression >2sigma(I)
_cod_data_source_file om300129t_si_001.cif
_cod_data_source_block 7a
_cod_depositor_comments
;
The following automatic conversions were performed:

'_symmetry_cell_setting' value 'Triclinic' changed to 'triclinic'
according to /home/saulius/struct/CIF-dictionaries/cif_core.dic
dictionary named 'cif_core.dic' version 2.4.1 from 2010-06-29.

Automatic conversion script
Id: cif_fix_values 1715 2011-07-08 13:25:40Z adriana 
;
_cod_original_sg_symbol_H-M P-1
_cod_database_code 4078125

loop_
_symmetry_equiv_pos_as_xyz
'x, y, z'
'-x, -y, -z'

loop_
_atom_site_label
_atom_site_type_symbol
_atom_site_fract_x
_atom_site_fract_y
_atom_site_fract_z
_atom_site_U_iso_or_equiv
_atom_site_adp_type
_atom_site_occupancy
_atom_site_symmetry_multiplicity
_atom_site_calc_flag
_atom_site_refinement_flags
C1' C 0.8477(2) 0.2079(2) 0.2720(2) 0.0344(7) Uani 1 1 d .
C2' C 0.7971(2) 0.3342(2) 0.2519(2) 0.0400(7) Uani 1 1 d .
C11' C 0.9411(2) 0.2523(2) 0.2079(2) 0.0413(7) Uani 1 1 d .
C12' C 0.8902(2) 0.3739(2) 0.1943(2) 0.0472(8) Uani 1 1 d .
H12A H 0.9287 0.3976 0.2344 0.057 Uiso 1 1 calc R
H12B H 0.8742 0.4323 0.1176 0.057 Uiso 1 1 calc R
C13' C 0.9467(2) 0.2447(3) 0.1016(2) 0.0506(8) Uani 1 1 d .
H13A H 0.9228 0.3086 0.0338 0.061 Uiso 1 1 calc R
C14' C 0.9864(2) 0.1451(3) 0.1069(3) 0.0583(9) Uani 1 1 d .
H14A H 0.9844 0.1370 0.0436 0.070 Uiso 1 1 calc R
C15' C 1.0329(2) 0.0489(3) 0.2114(3) 0.0560(9) Uani 1 1 d .
H15A H 1.0436 -0.0244 0.2208 0.067 Uiso 1 1 calc R
C16' C 1.0600(2) 0.0652(2) 0.2931(3) 0.0484(8) Uani 1 1 d .
H16A H 1.0922 0.0031 0.3587 0.058 Uiso 1 1 calc R
C17' C 1.0400(2) 0.1830(2) 0.2827(2) 0.0392(7) Uani 1 1 d .
H17A H 1.0277 0.1742 0.3565 0.047 Uiso 1 1 calc R
C21' C 1.1311(2) 0.2391(2) 0.2464(2) 0.0402(7) Uani 1 1 d .
C22' C 1.2455(2) 0.1516(3) 0.2706(3) 0.0582(9) Uani 1 1 d .
H22' H 1.2547 0.0593 0.3059 0.070 Uiso 1 1 calc R
B3' B 0.7451(3) 0.2857(3) 0.1738(3) 0.0439(9) Uani 1 1 d .
H3' H 0.7467 0.3192 0.0837 0.053 Uiso 1 1 calc R
B4' B 0.7616(3) 0.1384(3) 0.2644(3) 0.0467(9) Uani 1 1 d .
H4' H 0.7747 0.0761 0.2340 0.056 Uiso 1 1 calc R
B5' B 0.8205(3) 0.1058(3) 0.3935(3) 0.0455(9) Uani 1 1 d .
H5' H 0.8711 0.0226 0.4455 0.055 Uiso 1 1 calc R
B6' B 0.8425(3) 0.2318(3) 0.3847(2) 0.0398(8) Uani 1 1 d .
H6' H 0.9074 0.2302 0.4316 0.048 Uiso 1 1 calc R
B7' B 0.6689(3) 0.3651(3) 0.2283(3) 0.0509(10) Uani 1 1 d .
H7' H 0.6219 0.4500 0.1742 0.061 Uiso 1 1 calc R
B8' B 0.6436(3) 0.2373(3) 0.2402(3) 0.0533(10) Uani 1 1 d .
H8' H 0.5780 0.2382 0.1947 0.064 Uiso 1 1 calc R
B9' B 0.6877(3) 0.1258(3) 0.3765(3) 0.0547(10) Uani 1 1 d .
H9' H 0.6507 0.0548 0.4192 0.066 Uiso 1 1 calc R
B10' B 0.7390(3) 0.1842(3) 0.4492(3) 0.0506(10) Uani 1 1 d .
H10' H 0.7351 0.1508 0.5390 0.061 Uiso 1 1 calc R
B11' B 0.7278(3) 0.3328(3) 0.3577(3) 0.0484(9) Uani 1 1 d .
H11' H 0.7181 0.3966 0.3861 0.058 Uiso 1 1 calc R
B12' B 0.6313(3) 0.2663(3) 0.3534(3) 0.0553(10) Uani 1 1 d .
H12' H 0.5574 0.2864 0.3810 0.066 Uiso 1 1 calc R
B23' B 1.1935(3) 0.2396(3) 0.1393(3) 0.0461(9) Uani 1 1 d .
H23' H 1.1676 0.2080 0.0866 0.055 Uiso 1 1 calc R
B24' B 1.1274(3) 0.3666(3) 0.1320(3) 0.0503(10) Uani 1 1 d .
H24' H 1.0597 0.4199 0.0751 0.060 Uiso 1 1 calc R
B25' B 1.1397(3) 0.3505(3) 0.2672(3) 0.0473(9) Uani 1 1 d .
H25' H 1.0801 0.3928 0.2985 0.057 Uiso 1 1 calc R
B26' B 1.2138(3) 0.2130(3) 0.3545(3) 0.0492(9) Uani 1 1 d .
H26' H 1.2020 0.1651 0.4426 0.059 Uiso 1 1 calc R
B27' B 1.3210(3) 0.2183(3) 0.1721(3) 0.0581(11) Uani 1 1 d .
H27' H 1.3795 0.1742 0.1414 0.070 Uiso 1 1 calc R
B28' B 1.2488(3) 0.3544(3) 0.0846(3) 0.0620(11) Uani 1 1 d .
H28' H 1.2606 0.3998 -0.0037 0.074 Uiso 1 1 calc R
B29' B 1.2160(3) 0.4250(3) 0.1646(3) 0.0603(11) Uani 1 1 d .
H29' H 1.2063 0.5173 0.1284 0.072 Uiso 1 1 calc R
B30' B 1.2697(3) 0.3293(3) 0.3037(3) 0.0601(11) Uani 1 1 d .
H30' H 1.2950 0.3588 0.3585 0.072 Uiso 1 1 calc R
B31' B 1.3340(3) 0.2026(3) 0.3066(3) 0.0581(11) Uani 1 1 d .
H31' H 1.4013 0.1483 0.3638 0.070 Uiso 1 1 calc R
B32' B 1.3363(3) 0.3336(3) 0.1898(3) 0.0618(11) Uani 1 1 d .
H32' H 1.4049 0.3665 0.1704 0.074 Uiso 1 1 calc R
C1 C 0.4348(2) 0.7901(2) 0.2296(2) 0.0370(7) Uani 1 1 d .
C2 C 0.4347(2) 0.6637(2) 0.2528(2) 0.0467(8) Uani 1 1 d .
C11 C 0.5450(2) 0.7439(2) 0.2947(2) 0.0433(7) Uani 1 1 d .
C12 C 0.5426(2) 0.6226(2) 0.3104(3) 0.0531(9) Uani 1 1 d .
H12C H 0.5923 0.5970 0.2711 0.064 Uiso 1 1 calc R
H12D H 0.5477 0.5654 0.3876 0.064 Uiso 1 1 calc R
C13 C 0.5435(2) 0.7535(3) 0.4000(2) 0.0504(8) Uani 1 1 d .
H13B H 0.5433 0.6903 0.4682 0.060 Uiso 1 1 calc R
C14 C 0.5426(2) 0.8527(3) 0.3939(3) 0.0570(9) Uani 1 1 d .
H14B H 0.5352 0.8613 0.4570 0.068 Uiso 1 1 calc R
C15 C 0.5531(2) 0.9475(3) 0.2897(3) 0.0567(9) Uani 1 1 d .
H15B H 0.5349 1.0209 0.2803 0.068 Uiso 1 1 calc R
C16 C 0.5885(2) 0.9305(2) 0.2081(3) 0.0497(8) Uani 1 1 d .
H16B H 0.5960 0.9924 0.1419 0.060 Uiso 1 1 calc R
C17 C 0.6174(2) 0.8126(2) 0.2188(2) 0.0423(7) Uani 1 1 d .
H17B H 0.6037 0.8212 0.1451 0.051 Uiso 1 1 calc R
C21 C 0.7307(2) 0.7564(2) 0.2542(2) 0.0417(7) Uani 1 1 d .
C22 C 0.7901(2) 0.7540(3) 0.3606(3) 0.0586(9) Uani 1 1 d .
H22 H 0.7489 0.7865 0.4127 0.070 Uiso 1 1 calc R
B3 B 0.3590(3) 0.7162(3) 0.3278(3) 0.0478(9) Uani 1 1 d .
H3 H 0.3702 0.6848 0.4176 0.057 Uiso 1 1 calc R
B4 B 0.3194(3) 0.8624(3) 0.2344(3) 0.0481(9) Uani 1 1 d .
H4 H 0.3058 0.9264 0.2627 0.058 Uiso 1 1 calc R
B5 B 0.3708(3) 0.8906(3) 0.1064(3) 0.0475(9) Uani 1 1 d .
H5 H 0.3897 0.9726 0.0528 0.057 Uiso 1 1 calc R
B6 B 0.4439(3) 0.7618(3) 0.1192(3) 0.0486(9) Uani 1 1 d .
H6 H 0.5104 0.7600 0.0734 0.058 Uiso 1 1 calc R
B7 B 0.3179(3) 0.6347(3) 0.2769(3) 0.0579(11) Uani 1 1 d .
H7 H 0.3036 0.5508 0.3326 0.070 Uiso 1 1 calc R
B8 B 0.2405(3) 0.7654(3) 0.2606(3) 0.0572(10) Uani 1 1 d .
H8 H 0.1731 0.7673 0.3052 0.069 Uiso 1 1 calc R
B9 B 0.2454(3) 0.8739(3) 0.1234(3) 0.0584(10) Uani 1 1 d .
H9 H 0.1812 0.9461 0.0791 0.070 Uiso 1 1 calc R
B10 B 0.3238(3) 0.8108(4) 0.0536(3) 0.0603(11) Uani 1 1 d .
H10 H 0.3104 0.8420 -0.0359 0.072 Uiso 1 1 calc R
B11 B 0.3688(3) 0.6633(3) 0.1479(3) 0.0594(11) Uani 1 1 d .
H11 H 0.3862 0.5977 0.1218 0.071 Uiso 1 1 calc R
B12 B 0.2441(3) 0.7335(3) 0.1492(3) 0.0625(11) Uani 1 1 d .
H12 H 0.1789 0.7145 0.1217 0.075 Uiso 1 1 calc R
B23 B 0.7743(3) 0.6279(3) 0.3709(3) 0.0449(9) Uani 1 1 d .
H23 H 0.7254 0.5767 0.4275 0.054 Uiso 1 1 calc R
B24 B 0.7869(3) 0.6427(3) 0.2359(3) 0.0440(9) Uani 1 1 d .
H24 H 0.7463 0.6006 0.2046 0.053 Uiso 1 1 calc R
B25 B 0.8078(3) 0.7797(3) 0.1490(3) 0.0517(10) Uani 1 1 d .
H25 H 0.7802 0.8272 0.0606 0.062 Uiso 1 1 calc R
B26 B 0.8091(3) 0.8457(3) 0.2289(3) 0.0454(9) Uani 1 1 d .
H26 H 0.7815 0.9382 0.1923 0.054 Uiso 1 1 calc R
B27 B 0.8890(3) 0.6373(3) 0.4195(3) 0.0540(10) Uani 1 1 d .
H27 H 0.9151 0.5915 0.5082 0.065 Uiso 1 1 calc R
B28 B 0.8892(3) 0.5662(3) 0.3399(3) 0.0500(9) Uani 1 1 d .
H28 H 0.9161 0.4737 0.3763 0.060 Uiso 1 1 calc R
B29 B 0.9093(3) 0.6612(3) 0.2014(3) 0.0554(10) Uani 1 1 d .
H29 H 0.9492 0.6304 0.1474 0.066 Uiso 1 1 calc R
B30 B 0.9219(3) 0.7888(3) 0.1971(3) 0.0611(11) Uani 1 1 d .
H30 H 0.9701 0.8414 0.1407 0.073 Uiso 1 1 calc R
B31 B 0.9090(3) 0.7750(3) 0.3313(3) 0.0581(10) Uani 1 1 d .
H31 H 0.9475 0.8188 0.3624 0.070 Uiso 1 1 calc R
B32 B 0.9732(3) 0.6565(3) 0.3160(3) 0.0593(11) Uani 1 1 d .
H32 H 1.0546 0.6224 0.3371 0.071 Uiso 1 1 calc R

loop_
_atom_site_aniso_label
_atom_site_aniso_U_11
_atom_site_aniso_U_22
_atom_site_aniso_U_33
_atom_site_aniso_U_23
_atom_site_aniso_U_13
_atom_site_aniso_U_12
C1' 0.0380(17) 0.0324(14) 0.0323(15) -0.0163(12) 0.0023(12) -0.0048(12)
C2' 0.0436(18) 0.0340(15) 0.0380(16) -0.0142(13) 0.0045(13) -0.0076(13)
C11' 0.0493(19) 0.0353(16) 0.0364(16) -0.0166(13) 0.0007(13) -0.0050(13)
C12' 0.0449(19) 0.0388(16) 0.0472(18) -0.0129(14) 0.0046(14) -0.0074(14)
C13' 0.053(2) 0.061(2) 0.0331(16) -0.0203(15) 0.0023(14) -0.0114(16)
C14' 0.059(2) 0.080(3) 0.056(2) -0.049(2) 0.0109(17) -0.0162(19)
C15' 0.056(2) 0.0484(19) 0.077(2) -0.0421(19) 0.0076(18) -0.0089(16)
C16' 0.051(2) 0.0346(16) 0.0532(19) -0.0180(14) -0.0015(15) -0.0036(14)
C17' 0.0447(18) 0.0361(15) 0.0335(15) -0.0162(12) 0.0008(13) -0.0035(13)
C21' 0.0398(17) 0.0357(15) 0.0473(17) -0.0223(14) 0.0065(13) -0.0069(13)
C22' 0.053(2) 0.0482(19) 0.070(2) -0.0296(17) 0.0031(17) -0.0007(15)
B3' 0.038(2) 0.054(2) 0.0360(18) -0.0202(16) -0.0041(15) -0.0063(16)
B4' 0.052(2) 0.046(2) 0.049(2) -0.0263(17) 0.0030(17) -0.0154(17)
B5' 0.057(2) 0.0371(18) 0.0383(19) -0.0137(15) 0.0073(16) -0.0136(16)
B6' 0.051(2) 0.0403(18) 0.0302(17) -0.0188(15) 0.0057(15) -0.0094(15)
B7' 0.036(2) 0.051(2) 0.053(2) -0.0185(18) 0.0042(17) -0.0023(16)
B8' 0.040(2) 0.062(2) 0.057(2) -0.027(2) 0.0020(17) -0.0155(18)
B9' 0.055(2) 0.052(2) 0.057(2) -0.0212(19) 0.0142(19) -0.0253(19)
B10' 0.057(2) 0.054(2) 0.0390(19) -0.0200(17) 0.0142(17) -0.0162(18)
B11' 0.048(2) 0.045(2) 0.054(2) -0.0276(17) 0.0155(17) -0.0052(16)
B12' 0.047(2) 0.064(2) 0.056(2) -0.029(2) 0.0183(18) -0.0147(19)
B23' 0.036(2) 0.057(2) 0.046(2) -0.0279(17) 0.0064(16) -0.0058(16)
B24' 0.039(2) 0.044(2) 0.049(2) -0.0088(16) -0.0024(16) -0.0043(16)
B25' 0.044(2) 0.0411(19) 0.060(2) -0.0278(18) 0.0045(17) -0.0078(16)
B26' 0.057(2) 0.046(2) 0.041(2) -0.0219(17) -0.0059(17) -0.0029(17)
B27' 0.039(2) 0.065(2) 0.061(2) -0.027(2) 0.0102(18) -0.0041(18)
B28' 0.045(2) 0.070(3) 0.050(2) -0.012(2) 0.0062(18) -0.0123(19)
B29' 0.050(2) 0.037(2) 0.081(3) -0.0179(19) 0.004(2) -0.0113(17)
B30' 0.056(3) 0.056(2) 0.073(3) -0.034(2) -0.008(2) -0.0103(19)
B31' 0.045(2) 0.055(2) 0.065(3) -0.026(2) -0.0103(19) 0.0006(18)
B32' 0.043(2) 0.059(2) 0.074(3) -0.025(2) 0.003(2) -0.0118(19)
C1 0.0435(18) 0.0360(15) 0.0383(15) -0.0222(13) 0.0050(13) -0.0119(13)
C2 0.0457(19) 0.0387(16) 0.0584(19) -0.0258(15) 0.0029(15) -0.0084(14)
C11 0.052(2) 0.0363(16) 0.0406(17) -0.0180(13) 0.0055(14) -0.0093(13)
C12 0.052(2) 0.0405(17) 0.059(2) -0.0182(15) 0.0048(16) -0.0096(14)
C13 0.052(2) 0.061(2) 0.0365(17) -0.0229(15) 0.0066(14) -0.0119(16)
C14 0.059(2) 0.079(2) 0.051(2) -0.0437(19) 0.0090(16) -0.0207(18)
C15 0.053(2) 0.0503(19) 0.080(2) -0.0433(19) 0.0015(18) -0.0076(16)
C16 0.056(2) 0.0355(16) 0.056(2) -0.0210(15) 0.0049(16) -0.0086(14)
C17 0.052(2) 0.0416(16) 0.0349(16) -0.0189(13) 0.0024(13) -0.0113(14)
C21 0.0420(18) 0.0430(16) 0.0467(17) -0.0268(14) 0.0006(14) -0.0095(13)
C22 0.049(2) 0.075(2) 0.065(2) -0.0422(19) 0.0015(16) -0.0165(17)
B3 0.048(2) 0.049(2) 0.050(2) -0.0245(17) 0.0166(17) -0.0183(17)
B4 0.046(2) 0.046(2) 0.055(2) -0.0281(18) 0.0078(17) -0.0071(16)
B5 0.053(2) 0.047(2) 0.0404(19) -0.0205(16) -0.0006(16) -0.0094(17)
B6 0.058(2) 0.059(2) 0.044(2) -0.0350(18) 0.0065(17) -0.0160(18)
B7 0.050(2) 0.051(2) 0.077(3) -0.030(2) 0.007(2) -0.0225(18)
B8 0.045(2) 0.061(2) 0.070(3) -0.034(2) 0.0134(19) -0.0165(19)
B9 0.052(3) 0.055(2) 0.064(3) -0.029(2) -0.0037(19) -0.0035(19)
B10 0.061(3) 0.080(3) 0.051(2) -0.039(2) -0.0026(19) -0.019(2)
B11 0.056(3) 0.069(3) 0.080(3) -0.053(2) 0.005(2) -0.021(2)
B12 0.052(3) 0.070(3) 0.078(3) -0.042(2) -0.002(2) -0.020(2)
B23 0.048(2) 0.0434(19) 0.043(2) -0.0190(16) 0.0042(16) -0.0130(16)
B24 0.047(2) 0.0421(19) 0.052(2) -0.0298(17) 0.0084(16) -0.0104(16)
B25 0.060(3) 0.053(2) 0.043(2) -0.0229(17) 0.0094(18) -0.0158(18)
B26 0.049(2) 0.0413(19) 0.053(2) -0.0262(17) 0.0049(17) -0.0141(16)
B27 0.046(2) 0.062(2) 0.050(2) -0.0237(19) -0.0047(17) -0.0102(18)
B28 0.045(2) 0.043(2) 0.059(2) -0.0232(18) 0.0009(17) -0.0056(16)
B29 0.054(2) 0.058(2) 0.061(2) -0.034(2) 0.0191(19) -0.0166(19)
B30 0.065(3) 0.060(2) 0.068(3) -0.032(2) 0.021(2) -0.030(2)
B31 0.049(2) 0.068(3) 0.071(3) -0.041(2) 0.008(2) -0.023(2)
B32 0.042(2) 0.060(2) 0.076(3) -0.033(2) 0.007(2) -0.0137(18)

loop_
_atom_type_symbol
_atom_type_description
_atom_type_scat_dispersion_real
_atom_type_scat_dispersion_imag
_atom_type_scat_source
C C 0.0033 0.0016 'International Tables Vol C Tables 4.2.6.8 and 6.1.1.4'
H H 0.0000 0.0000 'International Tables Vol C Tables 4.2.6.8 and 6.1.1.4'
B B 0.0013 0.0007 'International Tables Vol C Tables 4.2.6.8 and 6.1.1.4'

loop_
_geom_angle_atom_site_label_1
_geom_angle_atom_site_label_2
_geom_angle_atom_site_label_3
_geom_angle
C11' C1' C2' 90.02(19)
C11' C1' B5' 141.2(2)
C2' C1' B5' 112.2(2)
C11' C1' B4' 138.1(2)
C2' C1' B4' 112.6(2)
B5' C1' B4' 63.11(19)
C11' C1' B6' 107.4(2)
C2' C1' B6' 61.75(17)
B5' C1' B6' 62.07(18)
B4' C1' B6' 114.3(2)
C11' C1' B3' 104.4(2)
C2' C1' B3' 62.22(17)
B5' C1' B3' 114.0(2)
B4' C1' B3' 62.00(18)
B6' C1' B3' 114.1(2)
C12' C2' C1' 89.0(2)
C12' C2' B7' 140.9(2)
C1' C2' B7' 111.8(2)
C12' C2' B11' 140.6(3)
C1' C2' B11' 112.4(2)
B7' C2' B11' 62.6(2)
C12' C2' B6' 105.2(2)
C1' C2' B6' 62.30(17)
B7' C2' B6' 113.8(2)
B11' C2' B6' 62.16(18)
C12' C2' B3' 105.7(2)
C1' C2' B3' 62.32(17)
B7' C2' B3' 61.3(2)
B11' C2' B3' 113.5(2)
B6' C2' B3' 114.7(2)
C13' C11' C17' 109.5(2)
C13' C11' C12' 115.5(2)
C17' C11' C12' 120.1(2)
C13' C11' C1' 111.5(2)
C17' C11' C1' 110.3(2)
C12' C11' C1' 88.0(2)
C2' C12' C11' 92.9(2)
C14' C13' C11' 118.7(3)
C13' C14' C15' 120.1(3)
C16' C15' C14' 120.0(3)
C15' C16' C17' 121.6(3)
C16' C17' C11' 107.4(2)
C16' C17' C21' 113.0(2)
C11' C17' C21' 115.2(2)
C17' C21' B23' 121.3(2)
C17' C21' C22' 117.1(2)
B23' C21' C22' 60.11(18)
C17' C21' B24' 124.5(2)
B23' C21' B24' 61.9(2)
C22' C21' B24' 110.3(2)
C17' C21' B25' 120.6(2)
B23' C21' B25' 112.3(2)
C22' C21' B25' 110.1(2)
B24' C21' B25' 62.5(2)
C17' C21' B26' 114.8(2)
B23' C21' B26' 110.9(2)
C22' C21' B26' 60.45(19)
B24' C21' B26' 112.7(2)
B25' C21' B26' 61.80(19)
C21' C22' B23' 59.82(18)
C21' C22' B27' 109.9(2)
B23' C22' B27' 61.6(2)
C21' C22' B31' 110.2(2)
B23' C22' B31' 111.8(3)
B27' C22' B31' 62.3(2)
C21' C22' B26' 61.12(19)
B23' C22' B26' 111.2(2)
B27' C22' B26' 112.8(3)
B31' C22' B26' 61.8(2)
B8' B3' C2' 105.7(2)
B8' B3' C1' 105.3(2)
C2' B3' C1' 55.46(15)
B8' B3' B7' 61.8(2)
C2' B3' B7' 58.78(19)
C1' B3' B7' 104.1(2)
B8' B3' B4' 61.9(2)
C2' B3' B4' 103.8(2)
C1' B3' B4' 57.94(17)
B7' B3' B4' 110.7(3)
C1' B4' B3' 60.07(17)
C1' B4' B5' 58.42(17)
B3' B4' B5' 108.6(2)
C1' B4' B9' 103.8(2)
B3' B4' B9' 106.1(3)
B5' B4' B9' 60.1(2)
C1' B4' B8' 103.8(2)
B3' B4' B8' 57.84(19)
B5' B4' B8' 107.7(3)
B9' B4' B8' 59.6(2)
C1' B5' B6' 59.77(17)
C1' B5' B4' 58.47(17)
B6' B5' B4' 108.6(2)
C1' B5' B9' 103.9(2)
B6' B5' B9' 106.5(3)
B4' B5' B9' 60.2(2)
C1' B5' B10' 103.9(2)
B6' B5' B10' 58.33(19)
B4' B5' B10' 107.8(3)
B9' B5' B10' 59.5(2)
C2' B6' C1' 55.94(15)
C2' B6' B10' 105.6(2)
C1' B6' B10' 105.2(2)
C2' B6' B5' 104.3(2)
C1' B6' B5' 58.15(17)
B10' B6' B5' 61.7(2)
C2' B6' B11' 58.87(18)
C1' B6' B11' 104.6(2)
B10' B6' B11' 61.5(2)
B5' B6' B11' 110.7(3)
C2' B7' B3' 59.89(18)
C2' B7' B12' 103.8(2)
B3' B7' B12' 106.6(3)
C2' B7' B11' 58.73(18)
B3' B7' B11' 109.1(2)
B12' B7' B11' 60.0(2)
C2' B7' B8' 103.8(2)
B3' B7' B8' 58.1(2)
B12' B7' B8' 59.9(2)
B11' B7' B8' 108.2(3)
B3' B8' B12' 107.8(3)
B3' B8' B9' 108.3(3)
B12' B8' B9' 60.6(2)
B3' B8' B7' 60.0(2)
B12' B8' B7' 59.4(2)
B9' B8' B7' 108.1(3)
B3' B8' B4' 60.3(2)
B12' B8' B4' 108.1(3)
B9' B8' B4' 59.9(2)
B7' B8' B4' 108.0(3)
B10' B9' B8' 107.9(3)
B10' B9' B5' 60.6(2)
B8' B9' B5' 108.3(2)
B10' B9' B4' 108.3(3)
B8' B9' B4' 60.6(2)
B5' B9' B4' 59.7(2)
B10' B9' B12' 59.6(2)
B8' B9' B12' 59.6(2)
B5' B9' B12' 107.9(3)
B4' B9' B12' 107.9(2)
B6' B10' B12' 107.7(2)
B6' B10' B9' 108.1(2)
B12' B10' B9' 60.6(2)
B6' B10' B11' 60.25(19)
B12' B10' B11' 59.6(2)
B9' B10' B11' 108.5(2)
B6' B10' B5' 59.96(19)
B12' B10' B5' 108.1(3)
B9' B10' B5' 59.9(2)
B11' B10' B5' 108.3(2)
C2' B11' B6' 58.97(17)
C2' B11' B12' 103.5(3)
B6' B11' B12' 106.2(3)
C2' B11' B7' 58.70(19)
B6' B11' B7' 108.0(2)
B12' B11' B7' 59.6(2)
C2' B11' B10' 103.2(2)
B6' B11' B10' 58.24(19)
B12' B11' B10' 59.7(2)
B7' B11' B10' 107.4(3)
B7' B12' B11' 60.4(2)
B7' B12' B8' 60.7(2)
B11' B12' B8' 109.2(3)
B7' B12' B10' 108.8(3)
B11' B12' B10' 60.7(2)
B8' B12' B10' 108.1(3)
B7' B12' B9' 108.5(3)
B11' B12' B9' 108.7(3)
B8' B12' B9' 59.8(2)
B10' B12' B9' 59.7(2)
C21' B23' C22' 60.07(18)
C21' B23' B28' 108.3(3)
C22' B23' B28' 107.7(3)
C21' B23' B27' 108.5(3)
C22' B23' B27' 59.6(2)
B28' B23' B27' 60.6(2)
C21' B23' B24' 59.59(18)
C22' B23' B24' 108.4(3)
B28' B23' B24' 61.6(2)
B27' B23' B24' 110.5(3)
C21' B24' B23' 58.50(18)
C21' B24' B29' 105.7(2)
B23' B24' B29' 106.5(3)
C21' B24' B25' 58.86(18)
B23' B24' B25' 106.7(2)
B29' B24' B25' 60.5(2)
C21' B24' B28' 105.3(2)
B23' B24' B28' 58.8(2)
B29' B24' B28' 60.3(2)
B25' B24' B28' 108.4(3)
C21' B25' B26' 59.85(19)
C21' B25' B24' 58.59(19)
B26' B25' B24' 108.0(3)
C21' B25' B29' 104.6(3)
B26' B25' B29' 107.2(3)
B24' B25' B29' 59.3(2)
C21' B25' B30' 105.4(2)
B26' B25' B30' 59.0(2)
B24' B25' B30' 107.8(3)
B29' B25' B30' 60.3(2)
C22' B26' C21' 58.42(18)
C22' B26' B30' 105.6(3)
C21' B26' B30' 105.7(2)
C22' B26' B31' 58.6(2)
C21' B26' B31' 105.5(3)
B30' B26' B31' 60.0(2)
C22' B26' B25' 105.7(2)
C21' B26' B25' 58.36(18)
B30' B26' B25' 60.9(2)
B31' B26' B25' 108.5(3)
C22' B27' B23' 58.7(2)
C22' B27' B28' 106.0(3)
B23' B27' B28' 59.4(2)
C22' B27' B32' 105.8(3)
B23' B27' B32' 107.0(3)
B28' B27' B32' 60.6(2)
C22' B27' B31' 58.9(2)
B23' B27' B31' 106.7(3)
B28' B27' B31' 108.4(3)
B32' B27' B31' 59.9(2)
B23' B28' B27' 60.0(2)
B23' B28' B32' 107.2(3)
B27' B28' B32' 60.2(2)
B23' B28' B29' 106.3(3)
B27' B28' B29' 108.0(3)
B32' B28' B29' 60.0(2)
B23' B28' B24' 59.6(2)
B27' B28' B24' 108.5(3)
B32' B28' B24' 107.7(3)
B29' B28' B24' 59.3(2)
B24' B29' B32' 108.7(3)
B24' B29' B28' 60.4(2)
B32' B29' B28' 60.0(2)
B24' B29' B25' 60.2(2)
B32' B29' B25' 108.3(3)
B28' B29' B25' 108.3(3)
B24' B29' B30' 108.2(2)
B32' B29' B30' 59.9(2)
B28' B29' B30' 107.7(3)
B25' B29' B30' 60.0(2)
B26' B30' B31' 60.3(2)
B26' B30' B32' 108.1(3)
B31' B30' B32' 59.8(2)
B26' B30' B25' 60.1(2)
B31' B30' B25' 108.1(3)
B32' B30' B25' 107.8(3)
B26' B30' B29' 107.5(3)
B31' B30' B29' 107.3(3)
B32' B30' B29' 59.6(2)
B25' B30' B29' 59.6(2)
C22' B31' B30' 106.1(3)
C22' B31' B26' 59.6(2)
B30' B31' B26' 59.7(2)
C22' B31' B32' 105.8(3)
B30' B31' B32' 60.7(2)
B26' B31' B32' 108.3(3)
C22' B31' B27' 58.8(2)
B30' B31' B27' 108.6(3)
B26' B31' B27' 108.2(3)
B32' B31' B27' 60.0(2)
B31' B32' B27' 60.0(2)
B31' B32' B29' 107.6(3)
B27' B32' B29' 107.3(3)
B31' B32' B28' 107.4(3)
B27' B32' B28' 59.2(2)
B29' B32' B28' 60.0(2)
B31' B32' B30' 59.5(2)
B27' B32' B30' 107.6(3)
B29' B32' B30' 60.5(2)
B28' B32' B30' 108.3(3)
C11 C1 C2 89.8(2)
C11 C1 B4 138.7(2)
C2 C1 B4 112.3(2)
C11 C1 B5 141.3(2)
C2 C1 B5 111.9(2)
B4 C1 B5 63.2(2)
C11 C1 B6 107.1(2)
C2 C1 B6 61.49(18)
B4 C1 B6 114.1(2)
B5 C1 B6 62.01(19)
C11 C1 B3 104.7(2)
C2 C1 B3 62.17(18)
B4 C1 B3 61.70(19)
B5 C1 B3 113.8(2)
B6 C1 B3 113.7(2)
C12 C2 C1 89.1(2)
C12 C2 B6 104.9(2)
C1 C2 B6 62.77(18)
C12 C2 B7 140.8(3)
C1 C2 B7 112.2(2)
B6 C2 B7 114.0(2)
C12 C2 B11 140.1(3)
C1 C2 B11 112.5(2)
B6 C2 B11 61.9(2)
B7 C2 B11 62.7(2)
C12 C2 B3 106.5(2)
C1 C2 B3 62.58(18)
B6 C2 B3 115.1(2)
B7 C2 B3 61.2(2)
B11 C2 B3 113.2(3)
C13 C11 C17 109.3(2)
C13 C11 C12 115.3(2)
C17 C11 C12 121.1(2)
C13 C11 C1 111.5(2)
C17 C11 C1 109.5(2)
C12 C11 C1 88.0(2)
C2 C12 C11 93.0(2)
C14 C13 C11 119.2(3)
C13 C14 C15 120.2(3)
C16 C15 C14 120.1(3)
C15 C16 C17 121.9(3)
C16 C17 C11 107.1(2)
C16 C17 C21 113.1(2)
C11 C17 C21 115.3(2)
C17 C21 C22 121.8(2)
C17 C21 B26 116.5(2)
C22 C21 B26 60.50(18)
C17 C21 B24 121.0(2)
C22 C21 B24 110.9(2)
B26 C21 B24 111.2(2)
C17 C21 B25 116.3(2)
C22 C21 B25 109.7(2)
B26 C21 B25 60.5(2)
B24 C21 B25 62.17(19)
C17 C21 B23 123.1(2)
C22 C21 B23 61.28(19)
B26 C21 B23 111.6(2)
B24 C21 B23 62.28(19)
B25 C21 B23 112.8(2)
C21 C22 B26 60.79(18)
C21 C22 B27 110.1(3)
B26 C22 B27 111.1(3)
C21 C22 B31 110.6(3)
B26 C22 B31 61.1(2)
B27 C22 B31 62.2(2)
C21 C22 B23 60.78(18)
B26 C22 B23 111.4(2)
B27 C22 B23 61.8(2)
B31 C22 B23 113.0(3)
B8 B3 C2 106.0(3)
B8 B3 C1 105.5(3)
C2 B3 C1 55.25(17)
B8 B3 B7 62.2(2)
C2 B3 B7 59.0(2)
C1 B3 B7 104.4(2)
B8 B3 B4 62.0(2)
C2 B3 B4 103.6(2)
C1 B3 B4 57.95(18)
B7 B3 B4 111.1(3)
C1 B4 B3 60.34(18)
C1 B4 B9 104.0(3)
B3 B4 B9 106.3(3)
C1 B4 B5 58.46(18)
B3 B4 B5 108.8(3)
B9 B4 B5 59.9(2)
C1 B4 B8 104.1(2)
B3 B4 B8 57.8(2)
B9 B4 B8 59.9(2)
B5 B4 B8 107.9(3)
C1 B5 B6 59.93(18)
C1 B5 B9 103.9(2)
B6 B5 B9 106.5(3)
C1 B5 B4 58.34(18)
B6 B5 B4 108.5(2)
B9 B5 B4 59.9(2)
C1 B5 B10 104.0(2)
B6 B5 B10 58.1(2)
B9 B5 B10 59.9(2)
B4 B5 B10 107.8(3)
C2 B6 B10 105.8(3)
C2 B6 C1 55.74(16)
B10 B6 C1 105.3(3)
C2 B6 B11 59.3(2)
B10 B6 B11 61.5(2)
C1 B6 B11 104.7(3)
C2 B6 B5 104.0(2)
B10 B6 B5 61.6(2)
C1 B6 B5 58.06(18)
B11 B6 B5 110.5(3)
C2 B7 B3 59.87(19)
C2 B7 B12 103.5(3)
B3 B7 B12 106.2(3)
C2 B7 B11 58.7(2)
B3 B7 B11 108.9(3)
B12 B7 B11 59.7(2)
C2 B7 B8 103.3(2)
B3 B7 B8 57.8(2)
B12 B7 B8 59.6(2)
B11 B7 B8 107.6(3)
B3 B8 B12 108.1(3)
B3 B8 B9 108.1(3)
B12 B8 B9 60.5(2)
B3 B8 B4 60.3(2)
B12 B8 B4 108.1(3)
B9 B8 B4 59.6(2)
B3 B8 B7 59.9(2)
B12 B8 B7 60.0(2)
B9 B8 B7 108.2(3)
B4 B8 B7 108.0(3)
B4 B9 B5 60.1(2)
B4 B9 B8 60.5(2)
B5 B9 B8 108.6(3)
B4 B9 B10 108.5(3)
B5 B9 B10 60.5(2)
B8 B9 B10 107.9(3)
B4 B9 B12 108.2(3)
B5 B9 B12 108.2(3)
B8 B9 B12 59.8(2)
B10 B9 B12 59.7(2)
B6 B10 B12 108.1(3)
B6 B10 B9 108.0(3)
B12 B10 B9 60.5(2)
B6 B10 B11 60.2(2)
B12 B10 B11 59.9(2)
B9 B10 B11 108.4(3)
B6 B10 B5 60.3(2)
B12 B10 B5 108.2(3)
B9 B10 B5 59.6(2)
B11 B10 B5 108.4(3)
C2 B11 B6 58.87(19)
C2 B11 B12 103.7(3)
B6 B11 B12 106.5(3)
C2 B11 B10 103.1(3)
B6 B11 B10 58.3(2)
B12 B11 B10 59.9(2)
C2 B11 B7 58.6(2)
B6 B11 B7 108.2(3)
B12 B11 B7 60.1(2)
B10 B11 B7 107.9(3)
B10 B12 B11 60.3(2)
B10 B12 B8 108.0(3)
B11 B12 B8 108.6(3)
B10 B12 B7 108.3(3)
B11 B12 B7 60.2(2)
B8 B12 B7 60.4(2)
B10 B12 B9 59.8(2)
B11 B12 B9 108.2(3)
B8 B12 B9 59.8(2)
B7 B12 B9 108.1(3)
C21 B23 C22 57.93(17)
C21 B23 B28 105.5(2)
C22 B23 B28 105.6(2)
C21 B23 B27 105.4(2)
C22 B23 B27 58.8(2)
B28 B23 B27 60.3(2)
C21 B23 B24 58.68(18)
C22 B23 B24 105.3(2)
B28 B23 B24 60.1(2)
B27 B23 B24 108.1(3)
C21 B24 B29 105.3(2)
C21 B24 B25 58.99(19)
B29 B24 B25 59.3(2)
C21 B24 B28 105.4(2)
B29 B24 B28 60.5(2)
B25 B24 B28 107.6(3)
C21 B24 B23 59.04(18)
B29 B24 B23 108.0(3)
B25 B24 B23 107.6(2)
B28 B24 B23 59.7(2)
C21 B25 B26 59.46(19)
C21 B25 B29 105.9(2)
B26 B25 B29 107.4(3)
C21 B25 B30 106.3(3)
B26 B25 B30 59.3(2)
B29 B25 B30 60.5(2)
C21 B25 B24 58.84(18)
B26 B25 B24 107.7(2)
B29 B25 B24 60.3(2)
B30 B25 B24 108.8(3)
C22 B26 C21 58.71(18)
C22 B26 B30 108.4(3)
C21 B26 B30 108.4(3)
C22 B26 B25 108.0(2)
C21 B26 B25 60.07(19)
B30 B26 B25 61.4(2)
C22 B26 B31 59.9(2)
C21 B26 B31 108.0(2)
B30 B26 B31 61.6(2)
B25 B26 B31 111.1(3)
C22 B27 B32 105.8(3)
C22 B27 B23 59.38(19)
B32 B27 B23 108.2(3)
C22 B27 B28 105.7(2)
B32 B27 B28 60.3(2)
B23 B27 B28 59.7(2)
C22 B27 B31 58.9(2)
B32 B27 B31 60.3(2)
B23 B27 B31 108.3(3)
B28 B27 B31 108.4(3)
B23 B28 B24 60.23(19)
B23 B28 B27 60.0(2)
B24 B28 B27 108.0(2)
B23 B28 B32 107.9(3)
B24 B28 B32 108.0(2)
B27 B28 B32 59.7(2)
B23 B28 B29 107.7(2)
B24 B28 B29 59.6(2)
B27 B28 B29 107.5(3)
B32 B28 B29 60.1(2)
B25 B29 B24 60.4(2)
B25 B29 B30 59.9(2)
B24 B29 B30 108.4(3)
B25 B29 B28 108.0(3)
B24 B29 B28 59.9(2)
B30 B29 B28 108.0(3)
B25 B29 B32 107.9(3)
B24 B29 B32 108.0(3)
B30 B29 B32 60.1(2)
B28 B29 B32 59.8(2)
B26 B30 B25 59.4(2)
B26 B30 B29 106.7(3)
B25 B30 B29 59.5(2)
B26 B30 B31 59.7(2)
B25 B30 B31 107.9(3)
B29 B30 B31 108.5(3)
B26 B30 B32 107.0(3)
B25 B30 B32 107.9(3)
B29 B30 B32 60.4(2)
B31 B30 B32 60.2(2)
C22 B31 B26 59.0(2)
C22 B31 B30 105.5(3)
B26 B31 B30 58.8(2)
C22 B31 B27 58.9(2)
B26 B31 B27 106.8(3)
B30 B31 B27 107.7(3)
C22 B31 B32 105.3(3)
B26 B31 B32 106.3(3)
B30 B31 B32 60.2(2)
B27 B31 B32 59.6(2)
B27 B32 B30 107.7(3)
B27 B32 B31 60.1(2)
B30 B32 B31 59.7(2)
B27 B32 B28 60.1(2)
B30 B32 B28 107.8(3)
B31 B32 B28 108.1(3)
B27 B32 B29 107.8(3)
B30 B32 B29 59.5(2)
B31 B32 B29 107.4(3)
B28 B32 B29 60.1(2)

loop_
_geom_bond_atom_site_label_1
_geom_bond_atom_site_label_2
_geom_bond_distance
C1' C11' 1.601(4)
C1' C2' 1.616(4)
C1' B5' 1.698(4)
C1' B4' 1.699(4)
C1' B6' 1.727(4)
C1' B3' 1.737(4)
C2' C12' 1.547(4)
C2' B7' 1.715(4)
C2' B11' 1.716(4)
C2' B6' 1.718(4)
C2' B3' 1.735(4)
C11' C13' 1.513(4)
C11' C17' 1.544(4)
C11' C12' 1.590(4)
C13' C14' 1.328(4)
C14' C15' 1.450(4)
C15' C16' 1.320(4)
C16' C17' 1.518(4)
C17' C21' 1.556(4)
C21' B23' 1.685(4)
C21' C22' 1.690(4)
C21' B24' 1.705(4)
C21' B25' 1.710(4)
C21' B26' 1.737(4)
C22' B23' 1.690(5)
C22' B27' 1.707(5)
C22' B31' 1.708(5)
C22' B26' 1.725(5)
B3' B8' 1.725(5)
B3' B7' 1.760(5)
B3' B4' 1.770(5)
B4' B5' 1.777(5)
B4' B9' 1.785(5)
B4' B8' 1.798(5)
B5' B6' 1.766(5)
B5' B9' 1.784(5)
B5' B10' 1.796(5)
B6' B10' 1.736(5)
B6' B11' 1.773(5)
B7' B12' 1.767(5)
B7' B11' 1.782(5)
B7' B8' 1.791(5)
B8' B12' 1.775(5)
B8' B9' 1.780(5)
B9' B10' 1.777(5)
B9' B12' 1.794(5)
B10' B12' 1.776(5)
B10' B11' 1.794(5)
B11' B12' 1.774(5)
B23' B28' 1.729(5)
B23' B27' 1.740(5)
B23' B24' 1.744(5)
B24' B29' 1.756(5)
B24' B25' 1.773(5)
B24' B28' 1.777(5)
B25' B26' 1.770(5)
B25' B29' 1.777(5)
B25' B30' 1.784(5)
B26' B30' 1.751(5)
B26' B31' 1.762(5)
B27' B28' 1.749(5)
B27' B32' 1.766(6)
B27' B31' 1.766(6)
B28' B32' 1.774(6)
B28' B29' 1.775(6)
B29' B32' 1.774(6)
B29' B30' 1.789(5)
B30' B31' 1.757(6)
B30' B32' 1.779(6)
B31' B32' 1.764(5)
C1 C11 1.610(4)
C1 C2 1.610(4)
C1 B4 1.697(4)
C1 B5 1.699(4)
C1 B6 1.732(4)
C1 B3 1.740(4)
C2 C12 1.550(4)
C2 B6 1.712(4)
C2 B7 1.717(5)
C2 B11 1.719(5)
C2 B3 1.733(5)
C11 C13 1.515(4)
C11 C17 1.545(4)
C11 C12 1.582(4)
C13 C14 1.322(4)
C14 C15 1.442(4)
C15 C16 1.314(4)
C16 C17 1.518(4)
C17 C21 1.552(4)
C21 C22 1.672(4)
C21 B26 1.708(4)
C21 B24 1.716(4)
C21 B25 1.718(5)
C21 B23 1.722(4)
C22 B26 1.703(5)
C22 B27 1.720(5)
C22 B31 1.720(5)
C22 B23 1.730(5)
B3 B8 1.717(5)
B3 B7 1.756(5)
B3 B4 1.763(5)
B4 B9 1.776(5)
B4 B5 1.779(5)
B4 B8 1.792(5)
B5 B6 1.768(5)
B5 B9 1.776(5)
B5 B10 1.792(5)
B6 B10 1.728(5)
B6 B11 1.763(5)
B7 B12 1.786(6)
B7 B11 1.787(6)
B7 B8 1.794(6)
B8 B12 1.780(6)
B8 B9 1.780(5)
B9 B10 1.781(6)
B9 B12 1.792(5)
B10 B12 1.778(6)
B10 B11 1.785(6)
B11 B12 1.778(6)
B23 B28 1.768(5)
B23 B27 1.772(5)
B23 B24 1.778(5)
B24 B29 1.770(5)
B24 B25 1.773(5)
B24 B28 1.775(5)
B25 B26 1.725(5)
B25 B29 1.754(5)
B25 B30 1.760(6)
B26 B30 1.723(6)
B26 B31 1.739(5)
B27 B32 1.770(6)
B27 B28 1.777(5)
B27 B31 1.778(5)
B28 B32 1.781(5)
B28 B29 1.786(5)
B29 B30 1.771(5)
B29 B32 1.787(6)
B30 B31 1.772(6)
B30 B32 1.780(6)
B31 B32 1.781(6)
